data_1568393
loop_
_publ_author_name
'Radevych, Danylo'
'Gajdardziska-Josifovska, Marija'
'Weinert, Michael'

_publ_section_title
;
 Two-dimensional crystal phases of graphene monoxide
;
_journal_issue 5
_journal_name_full 'Physical Review B'
_journal_paper_doi 10.1103/PhysRevB.107.054104
_journal_volume 107
_journal_year 2023
_chemical_formula_sum 'C4 O4'
_chemical_formula_weight 56.02
_chemical_name_common 'Pmam graphene monoxide (Pmam-GmO)'
_space_group_IT_number 51
_space_group_name_Hall '-P 2 2a'
_space_group_name_H-M_alt 'P m a m'
_space_group.reference_setting '051:-P 2a 2a'
_space_group.transform_Pp_abc a,b,c;0,0,0

_symmetry_Int_Tables_number 51
_symmetry_space_group_name_H-M 'P m a m'
_cell_angle_alpha 90.0000000000
_cell_angle_beta 90.0000000000
_cell_angle_gamma 90.0000000000
_cell_formula_units_Z 2
_cell_length_a 4.9836925490
_cell_length_b 3.0826388530
_cell_length_c 25.0000000000
_cell_volume 384.073
_journal_article_reference 054104
_cod_data_source_file pmam-gmo.cif
_cod_data_source_block findsym-output
_cod_depositor_comments
;DOI added.

 The layer is placed in xy-plane.
;
_cod_original_cell_volume 384.0731070739
_cod_original_sg_symbol_Hall '-P 2a 2a'
_cod_original_sg_symbol_H-M 'P 21/m 2/a 2/m'
_cod_struct_determination_method theoretical
_cod_database_code 1568393

loop_
_space_group_symop_id
_space_group_symop_operation_xyz
1 x,y,z
2 x+1/2,-y,-z
3 -x,-y,z
4 -x+1/2,y,-z
5 -x,-y,-z
6 -x+1/2,y,z
7 x,y,-z
8 x+1/2,-y,z

loop_
_atom_site_label
_atom_site_type_symbol
_atom_site_symmetry_multiplicity
_atom_site_Wyckoff_symbol
_atom_site_fract_x
_atom_site_fract_y
_atom_site_fract_z
_atom_site_occupancy
_atom_site_fract_symmform
C1 C 4 i 0.08390 0.71172 0.00000 1.00000 Dx,Dy,0
O1 O 4 g 0.00000 0.00000 0.04165 1.00000 0,0,Dz
